data_7031067
loop_
_publ_author_name
'Li, Ningbo'
'Wang, Jinying'
'Zhang, Xiaohong'
'Qiu, Renhua'
'Wang, Xie'
'Chen, Jinyang'
'Yin, Shuang-Feng'
'Xu, Xinhua'

_publ_section_title
;
 Strong Lewis acid air-stable cationic titanocene
 perfluoroalkyl(aryl)sulfonate complexes as highly efficient and
 recyclable catalysts for C-C bond forming reactions.
;
_journal_issue 30
_journal_name_full 'Dalton transactions (Cambridge, England : 2003)'
_journal_page_first 11696
_journal_page_last 11708
_journal_paper_doi 10.1039/c4dt00549j
_journal_volume 43
_journal_year 2014
_chemical_formula_moiety '2(C6 F5 O3 S), C10 H14 O2 Ti'
_chemical_formula_sum 'C22 H14 F10 O8 S2 Ti'
_chemical_formula_weight 708.35
_chemical_name_systematic
; 
 ? 
;
_space_group_IT_number 12
_symmetry_cell_setting monoclinic
_symmetry_space_group_name_Hall '-C 2y'
_symmetry_space_group_name_H-M 'C 1 2/m 1'
_atom_sites_solution_hydrogens geom
_atom_sites_solution_primary direct
_atom_sites_solution_secondary difmap
_audit_creation_method SHELXL-97
_cell_angle_alpha 90.00
_cell_angle_beta 108.750(2)
_cell_angle_gamma 90.00
_cell_formula_units_Z 4
_cell_length_a 14.3586(13)
_cell_length_b 15.8694(16)
_cell_length_c 12.0211(11)
_cell_measurement_reflns_used 6207
_cell_measurement_temperature 100(2)
_cell_measurement_theta_max 28.41
_cell_measurement_theta_min 2.57
_cell_volume 2593.8(4)
_computing_cell_refinement 'SAINT (Bruker, 2002)'
_computing_data_collection 'SMART (Bruker, 2002)'
_computing_data_reduction SAINT
_computing_molecular_graphics 'XP (Bruker, 2002)'
_computing_publication_material 'SHELXL-97 (Bruker, 2002)'
_computing_structure_refinement 'SHELXL-97 (Sheldrick, 1997)'
_computing_structure_solution 'SHELXS-97 (Sheldrick, 1997)'
_diffrn_ambient_temperature 100(2)
_diffrn_measured_fraction_theta_full 0.995
_diffrn_measured_fraction_theta_max 0.995
_diffrn_measurement_device_type 'Bruker APEX II area-detector diffractometer'
_diffrn_measurement_method '\f and \w scans'
_diffrn_radiation_monochromator graphite
_diffrn_radiation_source 'fine-focus sealed tube'
_diffrn_radiation_type MoK\a
_diffrn_radiation_wavelength 0.71073
_diffrn_reflns_av_R_equivalents 0.0257
_diffrn_reflns_av_sigmaI/netI 0.0242
_diffrn_reflns_limit_h_max 17
_diffrn_reflns_limit_h_min -12
_diffrn_reflns_limit_k_max 19
_diffrn_reflns_limit_k_min -19
_diffrn_reflns_limit_l_max 14
_diffrn_reflns_limit_l_min -13
_diffrn_reflns_number 9551
_diffrn_reflns_theta_full 25.50
_diffrn_reflns_theta_max 25.50
_diffrn_reflns_theta_min 1.97
_exptl_absorpt_coefficient_mu 0.611
_exptl_absorpt_correction_T_max 0.8773
_exptl_absorpt_correction_T_min 0.8332
_exptl_absorpt_correction_type multi-scan
_exptl_absorpt_process_details 'SADABS (Bruker, 2002)'
_exptl_crystal_colour Yellow
_exptl_crystal_density_diffrn 1.814
_exptl_crystal_density_method 'not measured'
_exptl_crystal_description Prism
_exptl_crystal_F_000 1416
_exptl_crystal_size_max 0.31
_exptl_crystal_size_mid 0.25
_exptl_crystal_size_min 0.22
_refine_diff_density_max 0.625
_refine_diff_density_min -0.497
_refine_diff_density_rms 0.058
_refine_ls_extinction_method none
_refine_ls_goodness_of_fit_ref 1.146
_refine_ls_hydrogen_treatment constr
_refine_ls_matrix_type full
_refine_ls_number_parameters 210
_refine_ls_number_reflns 2501
_refine_ls_number_restraints 8
_refine_ls_restrained_S_all 1.422
_refine_ls_R_factor_all 0.0337
_refine_ls_R_factor_gt 0.0294
_refine_ls_shift/su_max 0.018
_refine_ls_shift/su_mean 0.000
_refine_ls_structure_factor_coef Fsqd
_refine_ls_weighting_details 'calc w=1/[\s^2^(Fo^2^)+(0.0334P)^2^+3.5431P] where P=(Fo^2^+2Fc^2^)/3'
_refine_ls_weighting_scheme calc
_refine_ls_wR_factor_gt 0.0771
_refine_ls_wR_factor_ref 0.0795
_reflns_number_gt 2238
_reflns_number_total 2501
_reflns_threshold_expression I>2\s(I)
_cod_data_source_file c4dt00549j2.cif
_cod_data_source_block CCDC-938518
_cod_depositor_comments
;
The following automatic conversions were performed:

'_symmetry_cell_setting' value 'Monoclinic' changed to 'monoclinic'
according to
/usr/data/users/saulius/crontab/automatic-downloads/rss-feeds/RSC/lib/dictionaries/cif_core.dic
dictionary named 'cif_core.dic' version 2.4.2 from
2011-04-26.

'_exptl_absorpt_correction_type' value 'Multi-scan'
changed to 'multi-scan' according to
/usr/data/users/saulius/crontab/automatic-downloads/rss-feeds/RSC/lib/dictionaries/cif_core.dic
dictionary named 'cif_core.dic' version 2.4.2 from 2011-04-26.

Automatic conversion script
Id: cif_fix_values 2281 2013-09-26 08:29:07Z andrius 

 Adding full bibliography for 7031066--7031067.cif.
;
_cod_original_sg_symbol_H-M 'C 2/m'
_cod_database_code 7031067

loop_
_symmetry_equiv_pos_as_xyz
'x, y, z'
'-x, y, -z'
'x+1/2, y+1/2, z'
'-x+1/2, y+1/2, -z'
'-x, -y, -z'
'x, -y, z'
'-x+1/2, -y+1/2, -z'
'x+1/2, -y+1/2, z'

loop_
_atom_site_label
_atom_site_type_symbol
_atom_site_fract_x
_atom_site_fract_y
_atom_site_fract_z
_atom_site_U_iso_or_equiv
_atom_site_adp_type
_atom_site_occupancy
_atom_site_symmetry_multiplicity
_atom_site_calc_flag
_atom_site_refinement_flags
Ti1 Ti 0.0000 0.23214(3) 0.0000 0.01428(16) Uani 1 2 d S
S1 S 0.19986(6) 0.5000 0.88194(7) 0.01694(19) Uani 1 2 d S
S2 S 0.03894(6) 0.0000 0.28326(6) 0.01747(19) Uani 1 2 d S
O1 O 0.10724(16) 0.5000 0.90516(19) 0.0199(5) Uani 1 2 d S
O2 O 0.25591(12) 0.42333(11) 0.91950(14) 0.0251(4) Uani 1 1 d .
O3 O 0.11484(18) 0.0000 0.2291(2) 0.0259(5) Uani 1 2 d S
O4 O -0.02112(12) -0.07606(10) 0.26108(13) 0.0218(4) Uani 1 1 d .
O5 O 0.07847(12) 0.14420(11) -0.05327(14) 0.0256(4) Uani 1 1 d D
H5A H 0.0576 0.1213 -0.1207 0.038 Uiso 1 1 d RD
H5B H 0.1296 0.1189 -0.0105 0.038 Uiso 1 1 d RD
F1 F 0.15637(13) 0.35096(10) 0.71295(15) 0.0450(5) Uani 1 1 d .
F2 F 0.11170(15) 0.35228(16) 0.47994(17) 0.0696(7) Uani 1 1 d .
F3 F 0.0885(2) 0.5000 0.3608(2) 0.0627(8) Uani 1 2 d SU
F4 F 0.10871(15) 0.14918(10) 0.44736(14) 0.0492(5) Uani 1 1 d .
F5 F 0.20048(15) 0.14770(11) 0.67753(14) 0.0528(5) Uani 1 1 d .
F6 F 0.24750(18) 0.0000 0.79571(18) 0.0420(6) Uani 1 2 d S
C1 C 0.11222(18) 0.33871(15) 0.0913(2) 0.0250(5) Uani 1 1 d .
H1 H 0.1303 0.3871 0.0519 0.030 Uiso 1 1 calc R
C2 C 0.03768(19) 0.33778(15) 0.1452(2) 0.0244(5) Uani 1 1 d .
H2 H -0.0047 0.3853 0.1492 0.029 Uiso 1 1 calc R
C3 C 0.04390(17) 0.26050(15) 0.20426(19) 0.0217(5) Uani 1 1 d .
H3 H 0.0057 0.2446 0.2555 0.026 Uiso 1 1 calc R
C4 C 0.12004(17) 0.21297(14) 0.18527(18) 0.0188(5) Uani 1 1 d .
H4 H 0.1447 0.1587 0.2218 0.023 Uiso 1 1 calc R
C5 C 0.16320(17) 0.26237(16) 0.11752(19) 0.0217(5) Uani 1 1 d .
H5 H 0.2226 0.2479 0.0984 0.026 Uiso 1 1 calc R
C6 C 0.1653(2) 0.5000 0.7237(3) 0.0212(7) Uani 1 2 d S
C7 C 0.15021(18) 0.42540(18) 0.6598(2) 0.0296(6) Uani 1 1 d .
C8 C 0.1256(2) 0.4257(2) 0.5384(2) 0.0427(8) Uani 1 1 d .
C9 C 0.1144(3) 0.5000 0.4785(3) 0.0442(12) Uani 1 2 d S
C10 C 0.1011(2) 0.0000 0.4380(3) 0.0200(7) Uani 1 2 d S
C11 C 0.12829(19) 0.07449(16) 0.5004(2) 0.0269(6) Uani 1 1 d .
C12 C 0.1777(2) 0.07493(18) 0.6202(2) 0.0309(6) Uani 1 1 d .
C13 C 0.2019(3) 0.0000 0.6795(3) 0.0289(8) Uani 1 2 d S

loop_
_atom_site_aniso_label
_atom_site_aniso_U_11
_atom_site_aniso_U_22
_atom_site_aniso_U_33
_atom_site_aniso_U_23
_atom_site_aniso_U_13
_atom_site_aniso_U_12
Ti1 0.0162(3) 0.0119(3) 0.0132(3) 0.000 0.0027(2) 0.000
S1 0.0147(4) 0.0178(4) 0.0179(4) 0.000 0.0048(3) 0.000
S2 0.0216(4) 0.0189(4) 0.0130(4) 0.000 0.0070(3) 0.000
O1 0.0182(11) 0.0180(12) 0.0256(12) 0.000 0.0100(9) 0.000
O2 0.0236(9) 0.0277(10) 0.0235(8) 0.0023(7) 0.0069(7) 0.0095(7)
O3 0.0292(13) 0.0309(13) 0.0226(12) 0.000 0.0153(10) 0.000
O4 0.0265(9) 0.0206(9) 0.0183(8) -0.0024(6) 0.0071(7) -0.0021(7)
O5 0.0262(9) 0.0247(9) 0.0198(8) -0.0065(7) -0.0013(7) 0.0100(7)
F1 0.0461(10) 0.0270(9) 0.0457(10) -0.0109(7) -0.0081(8) 0.0057(8)
F2 0.0558(12) 0.0927(17) 0.0461(11) -0.0447(11) -0.0033(9) 0.0196(12)
F3 0.0433(13) 0.122(2) 0.0237(11) 0.000 0.0121(10) 0.000
F4 0.0848(14) 0.0237(8) 0.0256(8) 0.0024(6) -0.0010(8) -0.0189(9)
F5 0.0784(14) 0.0398(10) 0.0266(8) -0.0089(7) -0.0024(8) -0.0256(10)
F6 0.0426(13) 0.0564(15) 0.0164(10) 0.000 -0.0052(9) 0.000
C1 0.0311(13) 0.0189(12) 0.0178(11) -0.0003(9) -0.0022(10) -0.0107(10)
C2 0.0309(13) 0.0177(12) 0.0178(11) -0.0070(9) -0.0017(10) 0.0038(10)
C3 0.0235(12) 0.0260(12) 0.0133(10) -0.0041(9) 0.0026(9) -0.0016(10)
C4 0.0199(11) 0.0178(11) 0.0144(10) -0.0012(8) -0.0003(9) 0.0000(9)
C5 0.0182(11) 0.0276(13) 0.0164(11) -0.0045(9) 0.0014(9) -0.0054(10)
C6 0.0112(15) 0.0307(19) 0.0210(16) 0.000 0.0041(12) 0.000
C7 0.0194(12) 0.0382(16) 0.0273(13) -0.0078(11) 0.0020(10) 0.0058(11)
C8 0.0222(13) 0.072(2) 0.0306(15) -0.0201(15) 0.0038(11) 0.0075(14)
C9 0.0207(19) 0.094(4) 0.0175(18) 0.000 0.0050(15) 0.000
C10 0.0189(16) 0.0259(17) 0.0154(15) 0.000 0.0057(12) 0.000
C11 0.0330(13) 0.0256(13) 0.0200(12) 0.0009(10) 0.0056(10) -0.0074(11)
C12 0.0322(14) 0.0356(15) 0.0219(12) -0.0065(11) 0.0043(11) -0.0126(12)
C13 0.0221(17) 0.046(2) 0.0145(16) 0.000 0.0002(13) 0.000

loop_
_atom_type_symbol
_atom_type_description
_atom_type_scat_dispersion_real
_atom_type_scat_dispersion_imag
_atom_type_scat_source
C C 0.0033 0.0016 'International Tables Vol C Tables 4.2.6.8 and 6.1.1.4'
H H 0.0000 0.0000 'International Tables Vol C Tables 4.2.6.8 and 6.1.1.4'
O O 0.0106 0.0060 'International Tables Vol C Tables 4.2.6.8 and 6.1.1.4'
F F 0.0171 0.0103 'International Tables Vol C Tables 4.2.6.8 and 6.1.1.4'
S S 0.1246 0.1234 'International Tables Vol C Tables 4.2.6.8 and 6.1.1.4'
Ti Ti 0.2776 0.4457 'International Tables Vol C Tables 4.2.6.8 and 6.1.1.4'

loop_
_geom_angle_atom_site_label_1
_geom_angle_atom_site_label_2
_geom_angle_atom_site_label_3
_geom_angle
_geom_angle_site_symmetry_1
_geom_angle_site_symmetry_3
O5 Ti1 O5 92.75(11) 2 .
O5 Ti1 C1 135.77(8) 2 .
O5 Ti1 C1 106.04(8) . .
O5 Ti1 C1 106.04(8) 2 2
O5 Ti1 C1 135.77(8) . 2
C1 Ti1 C1 87.97(12) . 2
O5 Ti1 C2 105.97(8) 2 .
O5 Ti1 C2 135.02(8) . .
C1 Ti1 C2 35.08(9) . .
C1 Ti1 C2 78.09(8) 2 .
O5 Ti1 C2 135.02(8) 2 2
O5 Ti1 C2 105.97(8) . 2
C1 Ti1 C2 78.09(8) . 2
C1 Ti1 C2 35.08(9) 2 2
C2 Ti1 C2 89.19(12) . 2
O5 Ti1 C4 85.66(7) 2 .
O5 Ti1 C4 84.12(7) . .
C1 Ti1 C4 57.87(8) . .
C1 Ti1 C4 135.85(8) 2 .
C2 Ti1 C4 57.82(8) . .
C2 Ti1 C4 135.76(8) 2 .
O5 Ti1 C4 84.12(7) 2 2
O5 Ti1 C4 85.66(7) . 2
C1 Ti1 C4 135.85(8) . 2
C1 Ti1 C4 57.87(8) 2 2
C2 Ti1 C4 135.76(8) . 2
C2 Ti1 C4 57.82(8) 2 2
C4 Ti1 C4 165.17(11) . 2
O5 Ti1 C5 119.79(7) 2 .
O5 Ti1 C5 77.48(7) . .
C1 Ti1 C5 34.50(9) . .
C1 Ti1 C5 122.15(9) 2 .
C2 Ti1 C5 57.66(9) . .
C2 Ti1 C5 104.24(9) 2 .
C4 Ti1 C5 34.74(8) . .
C4 Ti1 C5 150.95(8) 2 .
O5 Ti1 C5 77.48(7) 2 2
O5 Ti1 C5 119.79(7) . 2
C1 Ti1 C5 122.15(9) . 2
C1 Ti1 C5 34.50(9) 2 2
C2 Ti1 C5 104.24(9) . 2
C2 Ti1 C5 57.66(9) 2 2
C4 Ti1 C5 150.95(8) . 2
C4 Ti1 C5 34.74(8) 2 2
C5 Ti1 C5 156.58(12) . 2
O5 Ti1 C3 78.06(7) 2 .
O5 Ti1 C3 117.95(7) . .
C1 Ti1 C3 57.73(9) . .
C1 Ti1 C3 105.13(8) 2 .
C2 Ti1 C3 34.58(8) . .
C2 Ti1 C3 123.59(9) 2 .
C4 Ti1 C3 34.58(8) . .
C4 Ti1 C3 150.73(8) 2 .
C5 Ti1 C3 57.36(8) . .
C5 Ti1 C3 117.54(8) 2 .
O5 Ti1 C3 117.94(7) 2 2
O5 Ti1 C3 78.06(7) . 2
C1 Ti1 C3 105.13(8) . 2
C1 Ti1 C3 57.73(9) 2 2
C2 Ti1 C3 123.59(9) . 2
C2 Ti1 C3 34.58(8) 2 2
C4 Ti1 C3 150.73(8) . 2
C4 Ti1 C3 34.58(8) 2 2
C5 Ti1 C3 117.54(8) . 2
C5 Ti1 C3 57.36(8) 2 2
C3 Ti1 C3 158.14(12) . 2
O1 S1 O2 113.18(9) . 6_565
O1 S1 O2 113.18(9) . .
O2 S1 O2 114.27(15) 6_565 .
O1 S1 C6 104.19(14) . .
O2 S1 C6 105.40(9) 6_565 .
O2 S1 C6 105.40(9) . .
O3 S2 O4 114.03(8) . .
O3 S2 O4 114.03(8) . 6
O4 S2 O4 111.83(14) . 6
O3 S2 C10 105.87(15) . .
O4 S2 C10 105.01(9) . .
O4 S2 C10 105.01(9) 6 .
Ti1 O5 H5A 122.3 . .
Ti1 O5 H5B 126.5 . .
H5A O5 H5B 110.3 . .
C5 C1 C2 107.8(2) . .
C5 C1 Ti1 73.28(13) . .
C2 C1 Ti1 72.60(13) . .
C5 C1 H1 125.9 . .
C2 C1 H1 125.9 . .
Ti1 C1 H1 125.9 . .
C3 C2 C1 107.8(2) . .
C3 C2 Ti1 73.46(13) . .
C1 C2 Ti1 72.32(13) . .
C3 C2 H2 125.9 . .
C1 C2 H2 125.9 . .
Ti1 C2 H2 125.9 . .
C2 C3 C4 108.2(2) . .
C2 C3 Ti1 71.95(13) . .
C4 C3 Ti1 72.07(12) . .
C2 C3 H3 125.8 . .
C4 C3 H3 125.8 . .
Ti1 C3 H3 125.8 . .
C3 C4 C5 107.7(2) . .
C3 C4 Ti1 73.35(12) . .
C5 C4 Ti1 72.90(12) . .
C3 C4 H4 125.9 . .
C5 C4 H4 125.9 . .
Ti1 C4 H4 125.9 . .
C1 C5 C4 108.5(2) . .
C1 C5 Ti1 72.22(13) . .
C4 C5 Ti1 72.36(13) . .
C1 C5 H5 125.7 . .
C4 C5 H5 125.7 . .
Ti1 C5 H5 125.7 . .
C7 C6 C7 116.8(3) . 6_565
C7 C6 S1 121.59(16) . .
C7 C6 S1 121.59(16) 6_565 .
F1 C7 C8 117.6(3) . .
F1 C7 C6 121.0(2) . .
C8 C7 C6 121.4(3) . .
F2 C8 C9 120.1(3) . .
F2 C8 C7 119.6(3) . .
C9 C8 C7 120.3(3) . .
F3 C9 C8 120.14(18) . 6_565
F3 C9 C8 120.14(18) . .
C8 C9 C8 119.7(4) 6_565 .
C11 C10 C11 116.9(3) . 6
C11 C10 S2 121.53(15) . .
C11 C10 S2 121.53(15) 6 .
F4 C11 C12 116.8(2) . .
F4 C11 C10 121.3(2) . .
C12 C11 C10 121.8(2) . .
F5 C12 C13 120.2(2) . .
F5 C12 C11 120.1(2) . .
C13 C12 C11 119.7(2) . .
F6 C13 C12 119.97(15) . 6
F6 C13 C12 119.97(15) . .
C12 C13 C12 120.0(3) 6 .

loop_
_geom_bond_atom_site_label_1
_geom_bond_atom_site_label_2
_geom_bond_distance
_geom_bond_site_symmetry_2
Ti1 O5 2.0226(17) 2
Ti1 O5 2.0226(17) .
Ti1 C1 2.351(2) .
Ti1 C1 2.351(2) 2
Ti1 C2 2.354(2) .
Ti1 C2 2.354(2) 2
Ti1 C4 2.357(2) .
Ti1 C4 2.357(2) 2
Ti1 C5 2.364(2) .
Ti1 C5 2.364(2) 2
Ti1 C3 2.374(2) .
Ti1 C3 2.374(2) 2
S1 O1 1.444(2) .
S1 O2 1.4486(17) 6_565
S1 O2 1.4486(17) .
S1 C6 1.805(3) .
S2 O3 1.438(2) .
S2 O4 1.4573(17) .
S2 O4 1.4573(17) 6
S2 C10 1.786(3) .
O5 H5A 0.8499 .
O5 H5B 0.8499 .
F1 C7 1.333(3) .
F2 C8 1.342(4) .
F3 C9 1.342(5) .
F4 C11 1.332(3) .
F5 C12 1.331(3) .
F6 C13 1.338(4) .
C1 C5 1.398(4) .
C1 C2 1.418(4) .
C1 H1 0.9800 .
C2 C3 1.405(3) .
C2 H2 0.9800 .
C3 C4 1.406(3) .
C3 H3 0.9800 .
C4 C5 1.409(3) .
C4 H4 0.9800 .
C5 H5 0.9800 .
C6 C7 1.390(3) .
C6 C7 1.390(3) 6_565
C7 C8 1.386(4) .
C8 C9 1.364(4) .
C9 C8 1.364(4) 6_565
C10 C11 1.387(3) .
C10 C11 1.387(3) 6
C11 C12 1.386(3) .
C12 C13 1.373(3) .
C13 C12 1.373(3) 6

loop_
_geom_hbond_atom_site_label_D
_geom_hbond_atom_site_label_H
_geom_hbond_atom_site_label_A
_geom_hbond_distance_DH
_geom_hbond_distance_HA
_geom_hbond_distance_DA
_geom_hbond_angle_DHA
_geom_hbond_site_symmetry_A
O5 H5A O4 0.85 1.75 2.601(2) 176.5 5
O5 H5B O2 0.85 1.79 2.633(2) 173.7 7_556

loop_
_geom_torsion_atom_site_label_1
_geom_torsion_atom_site_label_2
_geom_torsion_atom_site_label_3
_geom_torsion_atom_site_label_4
_geom_torsion
_geom_torsion_site_symmetry_1
_geom_torsion_site_symmetry_4
O5 Ti1 C1 C5 76.28(18) 2 .
O5 Ti1 C1 C5 -35.24(16) . .
C1 Ti1 C1 C5 -172.62(19) 2 .
C2 Ti1 C1 C5 115.4(2) . .
C2 Ti1 C1 C5 -138.65(16) 2 .
C4 Ti1 C1 C5 36.91(14) . .
C4 Ti1 C1 C5 -135.80(14) 2 .
C5 Ti1 C1 C5 -177.55(6) 2 .
C3 Ti1 C1 C5 78.03(15) . .
C3 Ti1 C1 C5 -116.88(14) 2 .
O5 Ti1 C1 C2 -39.09(19) 2 .
O5 Ti1 C1 C2 -150.61(13) . .
C1 Ti1 C1 C2 72.01(14) 2 .
C2 Ti1 C1 C2 105.97(16) 2 .
C4 Ti1 C1 C2 -78.46(15) . .
C4 Ti1 C1 C2 108.83(16) 2 .
C5 Ti1 C1 C2 -115.4(2) . .
C5 Ti1 C1 C2 67.08(16) 2 .
C3 Ti1 C1 C2 -37.34(13) . .
C3 Ti1 C1 C2 127.75(14) 2 .
C5 C1 C2 C3 0.1(3) . .
Ti1 C1 C2 C3 65.43(16) . .
C5 C1 C2 Ti1 -65.34(16) . .
O5 Ti1 C2 C3 37.39(16) 2 .
O5 Ti1 C2 C3 -73.53(18) . .
C1 Ti1 C2 C3 -115.4(2) . .
C1 Ti1 C2 C3 140.89(17) 2 .
C2 Ti1 C2 C3 174.43(19) 2 .
C4 Ti1 C2 C3 -36.76(14) . .
C4 Ti1 C2 C3 135.51(14) 2 .
C5 Ti1 C2 C3 -78.10(15) . .
C5 Ti1 C2 C3 118.18(15) 2 .
C3 Ti1 C2 C3 178.22(6) 2 .
O5 Ti1 C2 C1 152.78(13) 2 .
O5 Ti1 C2 C1 41.86(18) . .
C1 Ti1 C2 C1 -103.73(16) 2 .
C2 Ti1 C2 C1 -70.18(14) 2 .
C4 Ti1 C2 C1 78.62(15) . .
C4 Ti1 C2 C1 -109.11(16) 2 .
C5 Ti1 C2 C1 37.28(14) . .
C5 Ti1 C2 C1 -126.43(14) 2 .
C3 Ti1 C2 C1 115.4(2) . .
C3 Ti1 C2 C1 -66.39(16) 2 .
C1 C2 C3 C4 -1.3(2) . .
Ti1 C2 C3 C4 63.38(15) . .
C1 C2 C3 Ti1 -64.67(15) . .
O5 Ti1 C3 C2 -143.36(16) 2 .
O5 Ti1 C3 C2 129.89(15) . .
C1 Ti1 C3 C2 37.89(15) . .
C1 Ti1 C3 C2 -39.75(17) 2 .
C2 Ti1 C3 C2 -6.7(2) 2 .
C4 Ti1 C3 C2 116.8(2) . .
C4 Ti1 C3 C2 -89.6(2) 2 .
C5 Ti1 C3 C2 79.03(16) . .
C5 Ti1 C3 C2 -74.48(17) 2 .
C3 Ti1 C3 C2 -3.98(14) 2 .
O5 Ti1 C3 C4 99.83(14) 2 .
O5 Ti1 C3 C4 13.08(16) . .
C1 Ti1 C3 C4 -78.92(15) . .
C1 Ti1 C3 C4 -156.56(14) 2 .
C2 Ti1 C3 C4 -116.8(2) . .
C2 Ti1 C3 C4 -123.49(15) 2 .
C4 Ti1 C3 C4 153.6(2) 2 .
C5 Ti1 C3 C4 -37.78(14) . .
C5 Ti1 C3 C4 168.71(13) 2 .
C3 Ti1 C3 C4 -120.79(14) 2 .
C2 C3 C4 C5 2.0(2) . .
Ti1 C3 C4 C5 65.30(15) . .
C2 C3 C4 Ti1 -63.30(15) . .
O5 Ti1 C4 C3 -75.19(14) 2 .
O5 Ti1 C4 C3 -168.40(15) . .
C1 Ti1 C4 C3 78.47(16) . .
C1 Ti1 C4 C3 33.5(2) 2 .
C2 Ti1 C4 C3 36.77(14) . .
C2 Ti1 C4 C3 84.69(18) 2 .
C4 Ti1 C4 C3 -121.72(14) 2 .
C5 Ti1 C4 C3 115.1(2) . .
C5 Ti1 C4 C3 -20.9(2) 2 .
C3 Ti1 C4 C3 139.1(2) 2 .
O5 Ti1 C4 C5 169.69(15) 2 .
O5 Ti1 C4 C5 76.47(14) . .
C1 Ti1 C4 C5 -36.65(14) . .
C1 Ti1 C4 C5 -81.66(18) 2 .
C2 Ti1 C4 C5 -78.36(15) . .
C2 Ti1 C4 C5 -30.4(2) 2 .
C4 Ti1 C4 C5 123.15(14) 2 .
C5 Ti1 C4 C5 -136.1(2) 2 .
C3 Ti1 C4 C5 -115.1(2) . .
C3 Ti1 C4 C5 24.0(2) 2 .
C2 C1 C5 C4 1.2(2) . .
Ti1 C1 C5 C4 -63.74(15) . .
C2 C1 C5 Ti1 64.90(15) . .
C3 C4 C5 C1 -2.0(2) . .
Ti1 C4 C5 C1 63.65(15) . .
C3 C4 C5 Ti1 -65.60(15) . .
O5 Ti1 C5 C1 -128.66(15) 2 .
O5 Ti1 C5 C1 145.39(16) . .
C1 Ti1 C5 C1 8.7(2) 2 .
C2 Ti1 C5 C1 -37.93(15) . .
C2 Ti1 C5 C1 41.83(16) 2 .
C4 Ti1 C5 C1 -116.8(2) . .
C4 Ti1 C5 C1 89.4(2) 2 .
C5 Ti1 C5 C1 5.23(13) 2 .
C3 Ti1 C5 C1 -79.19(16) . .
C3 Ti1 C5 C1 76.17(16) 2 .
O5 Ti1 C5 C4 -11.87(17) 2 .
O5 Ti1 C5 C4 -97.82(14) . .
C1 Ti1 C5 C4 116.8(2) . .
C1 Ti1 C5 C4 125.52(14) 2 .
C2 Ti1 C5 C4 78.87(15) . .
C2 Ti1 C5 C4 158.62(14) 2 .
C4 Ti1 C5 C4 -153.8(2) 2 .
C5 Ti1 C5 C4 122.02(14) 2 .
C3 Ti1 C5 C4 37.60(13) . .
C3 Ti1 C5 C4 -167.03(13) 2 .
O1 S1 C6 C7 -89.2(2) . .
O2 S1 C6 C7 151.4(2) 6_565 .
O2 S1 C6 C7 30.1(3) . .
O1 S1 C6 C7 89.2(2) . 6_565
O2 S1 C6 C7 -30.1(3) 6_565 6_565
O2 S1 C6 C7 -151.4(2) . 6_565
C7 C6 C7 F1 -175.42(16) 6_565 .
S1 C6 C7 F1 3.1(4) . .
C7 C6 C7 C8 2.8(5) 6_565 .
S1 C6 C7 C8 -178.7(2) . .
F1 C7 C8 F2 -1.8(4) . .
C6 C7 C8 F2 180.0(3) . .
F1 C7 C8 C9 177.4(3) . .
C6 C7 C8 C9 -0.8(4) . .
F2 C8 C9 F3 0.6(5) . .
C7 C8 C9 F3 -178.6(3) . .
F2 C8 C9 C8 177.9(2) . 6_565
C7 C8 C9 C8 -1.3(6) . 6_565
O3 S2 C10 C11 88.6(3) . .
O4 S2 C10 C11 -150.5(3) . .
O4 S2 C10 C11 -32.4(3) 6 .
O3 S2 C10 C11 -88.6(3) . 6
O4 S2 C10 C11 32.4(3) . 6
O4 S2 C10 C11 150.5(3) 6 6
C11 C10 C11 F4 177.53(18) 6 .
S2 C10 C11 F4 0.3(4) . .
C11 C10 C11 C12 -1.9(5) 6 .
S2 C10 C11 C12 -179.2(2) . .
F4 C11 C12 F5 2.1(4) . .
C10 C11 C12 F5 -178.4(3) . .
F4 C11 C12 C13 -178.6(3) . .
C10 C11 C12 C13 0.9(5) . .
F5 C12 C13 F6 0.9(5) . .
C11 C12 C13 F6 -178.4(3) . .
F5 C12 C13 C12 179.6(2) . 6
C11 C12 C13 C12 0.3(6) . 6
